data_4121904
loop_
_publ_author_name
'Allpress, Caleb J.'
'Mi\/laczewska, Anna'
'Borowski, Tomasz'
'Bennett, Jami R.'
'Tierney, David L.'
'Arif, Atta M.'
'Berreau, Lisa M.'

_publ_section_title
;
 Halide-Promoted Dioxygenolysis of a Carbon-Carbon Bond by a Copper(II)
 Diketonate Complex.
;
_journal_issue 22
_journal_name_full 'Journal of the American Chemical Society'
_journal_page_first 7821
_journal_paper_doi 10.1021/ja502577b
_journal_volume 136
_journal_year 2014
_chemical_formula_moiety 'C30 H26 Cl Cu N4, Cl O4, C H2 Cl2'
_chemical_formula_sum 'C31 H28 Cl4 Cu N4 O4'
_chemical_formula_weight 725.91
_chemical_name_systematic
; 
 ? 
;
_space_group_IT_number 14
_symmetry_cell_setting monoclinic
_symmetry_space_group_name_Hall '-P 2yab'
_symmetry_space_group_name_H-M 'P 1 21/a 1'
_atom_sites_solution_hydrogens geom
_atom_sites_solution_primary direct
_atom_sites_solution_secondary difmap
_audit_creation_method SHELXL-97
_cell_angle_alpha 90.00
_cell_angle_beta 90.3769(12)
_cell_angle_gamma 90.00
_cell_formula_units_Z 4
_cell_length_a 13.1354(2)
_cell_length_b 15.4508(3)
_cell_length_c 15.3363(3)
_cell_measurement_reflns_used 6585
_cell_measurement_temperature 150(1)
_cell_measurement_theta_max 26.373
_cell_measurement_theta_min 1.018
_cell_volume 3112.47(10)
_computing_cell_refinement DENZO-SMN
_computing_data_collection 'Nonius COLLECT'
_computing_data_reduction DENZO-SMN
_computing_molecular_graphics 'WinGX, Ortep3'
_computing_structure_refinement 'SHELXL-97 (Sheldrick, 1997)'
_computing_structure_solution SIR97
_diffrn_ambient_temperature 150(1)
_diffrn_measured_fraction_theta_full 0.999
_diffrn_measured_fraction_theta_max 0.999
_diffrn_measurement_device_type 'Nonius KappaCCD Diffractometer'
_diffrn_measurement_method 'Phi and Omega scan'
_diffrn_radiation_monochromator graphite
_diffrn_radiation_source 'fine-focus sealed tube'
_diffrn_radiation_type MoK\a
_diffrn_radiation_wavelength 0.71073
_diffrn_reflns_av_R_equivalents 0.0237
_diffrn_reflns_av_sigmaI/netI 0.0366
_diffrn_reflns_limit_h_max 16
_diffrn_reflns_limit_h_min -16
_diffrn_reflns_limit_k_max 19
_diffrn_reflns_limit_k_min -19
_diffrn_reflns_limit_l_max 19
_diffrn_reflns_limit_l_min -19
_diffrn_reflns_number 12435
_diffrn_reflns_theta_full 26.38
_diffrn_reflns_theta_max 26.38
_diffrn_reflns_theta_min 2.03
_exptl_absorpt_coefficient_mu 1.089
_exptl_absorpt_correction_T_max 0.9476
_exptl_absorpt_correction_T_min 0.7359
_exptl_absorpt_correction_type multi-scan
_exptl_absorpt_process_details 'DENZO-SMN (Otwinowski & Minor, 1997)'
_exptl_crystal_colour green
_exptl_crystal_density_diffrn 1.549
_exptl_crystal_density_method 'not measured'
_exptl_crystal_description needle
_exptl_crystal_F_000 1484
_exptl_crystal_size_max 0.30
_exptl_crystal_size_mid 0.15
_exptl_crystal_size_min 0.05
_refine_diff_density_max 0.430
_refine_diff_density_min -0.606
_refine_diff_density_rms 0.063
_refine_ls_extinction_method none
_refine_ls_goodness_of_fit_ref 1.017
_refine_ls_hydrogen_treatment constr
_refine_ls_matrix_type full
_refine_ls_number_parameters 434
_refine_ls_number_reflns 6371
_refine_ls_number_restraints 12
_refine_ls_restrained_S_all 1.018
_refine_ls_R_factor_all 0.0631
_refine_ls_R_factor_gt 0.0394
_refine_ls_shift/su_max 0.001
_refine_ls_shift/su_mean 0.000
_refine_ls_structure_factor_coef Fsqd
_refine_ls_weighting_details 'calc w=1/[\s^2^(Fo^2^)+(0.0565P)^2^+1.9446P] where P=(Fo^2^+2Fc^2^)/3'
_refine_ls_weighting_scheme calc
_refine_ls_wR_factor_gt 0.0970
_refine_ls_wR_factor_ref 0.1098
_reflns_number_gt 4723
_reflns_number_total 6371
_reflns_threshold_expression >2sigma(I)
_cod_data_source_file ja502577b_si_002.cif
_cod_data_source_block usu220
_cod_depositor_comments
;
The following automatic conversions were performed:

'_exptl_absorpt_correction_type' value 'Multi-scan' changed to
'multi-scan' according to
/usr/data/users/saulius/crontab/automatic-downloads/rss-feeds/ACS/lib/dictionaries/cif_core.dic
dictionary named 'cif_core.dic' version 2.4.2 from 2011-04-26.

Automatic conversion script
Id: cif_fix_values 2281 2013-09-26 08:29:07Z andrius 

 Adding full bibliography for 4121903--4121904.cif.
;
_cod_original_sg_symbol_H-M 'P 21/a'
_cod_database_code 4121904

loop_
_symmetry_equiv_pos_as_xyz
'x, y, z'
'-x+1/2, y+1/2, -z'
'-x, -y, -z'
'x-1/2, -y-1/2, z'

loop_
_atom_site_label
_atom_site_type_symbol
_atom_site_fract_x
_atom_site_fract_y
_atom_site_fract_z
_atom_site_U_iso_or_equiv
_atom_site_adp_type
_atom_site_occupancy
_atom_site_symmetry_multiplicity
_atom_site_calc_flag
_atom_site_refinement_flags
_atom_site_disorder_assembly
_atom_site_disorder_group
Cu1 Cu 0.22976(2) 0.55132(2) 0.32282(2) 0.02927(11) Uani 1 1 d . . .
Cl1 Cl 0.27317(5) 0.68514(4) 0.35468(5) 0.03908(17) Uani 1 1 d . . .
Cl2 Cl 0.12658(6) 0.13786(5) 0.21544(5) 0.0453(2) Uani 1 1 d . . .
Cl3 Cl -0.03629(11) 0.61135(8) -0.00157(7) 0.0893(4) Uani 1 1 d . . .
Cl4 Cl 0.11803(9) 0.70633(7) -0.09738(7) 0.0732(3) Uani 1 1 d . . .
N1 N 0.29453(15) 0.49290(14) 0.42825(15) 0.0330(5) Uani 1 1 d . . .
N2 N 0.20391(16) 0.42754(14) 0.28684(15) 0.0315(5) Uani 1 1 d . . .
N3 N 0.25546(16) 0.55777(14) 0.18776(15) 0.0337(5) Uani 1 1 d . . .
N4 N 0.06125(15) 0.53593(14) 0.34196(14) 0.0300(5) Uani 1 1 d . . .
C1 C 0.3491(2) 0.5304(2) 0.4922(2) 0.0406(7) Uani 1 1 d . . .
H1 H 0.3656 0.5901 0.4872 0.049 Uiso 1 1 calc R . .
C2 C 0.3820(2) 0.4857(2) 0.5649(2) 0.0459(7) Uani 1 1 d . . .
H2 H 0.4199 0.5141 0.6094 0.055 Uiso 1 1 calc R . .
C3 C 0.3587(2) 0.3989(2) 0.5717(2) 0.0464(8) Uani 1 1 d . . .
H3 H 0.3808 0.3666 0.6211 0.056 Uiso 1 1 calc R . .
C4 C 0.3031(2) 0.3594(2) 0.5064(2) 0.0414(7) Uani 1 1 d . . .
H4 H 0.2866 0.2997 0.5100 0.050 Uiso 1 1 calc R . .
C5 C 0.27170(19) 0.40819(18) 0.43539(18) 0.0336(6) Uani 1 1 d . . .
C6 C 0.2035(2) 0.37214(18) 0.3654(2) 0.0390(7) Uani 1 1 d . . .
H6A H 0.2267 0.3132 0.3498 0.047 Uiso 1 1 calc R . .
H6B H 0.1332 0.3676 0.3878 0.047 Uiso 1 1 calc R . .
C7 C 0.1055(2) 0.42238(18) 0.2395(2) 0.0371(6) Uani 1 1 d . . .
H7A H 0.0778 0.3630 0.2445 0.045 Uiso 1 1 calc R . .
H7B H 0.1166 0.4346 0.1769 0.045 Uiso 1 1 calc R . .
C8 C 0.02976(19) 0.48619(18) 0.27559(18) 0.0332(6) Uani 1 1 d . . .
C9 C -0.0673(2) 0.49271(19) 0.2391(2) 0.0402(7) Uani 1 1 d . . .
H9 H -0.0877 0.4563 0.1922 0.048 Uiso 1 1 calc R . .
C10 C -0.1327(2) 0.55321(19) 0.2726(2) 0.0444(7) Uani 1 1 d . . .
H10 H -0.1984 0.5608 0.2476 0.053 Uiso 1 1 calc R . .
C11 C -0.1025(2) 0.60279(19) 0.3423(2) 0.0399(7) Uani 1 1 d . . .
H11 H -0.1477 0.6443 0.3663 0.048 Uiso 1 1 calc R . .
C12 C -0.00584(19) 0.59224(17) 0.37797(18) 0.0323(6) Uani 1 1 d . . .
C13 C 0.02531(19) 0.63745(17) 0.45917(18) 0.0328(6) Uani 1 1 d . . .
C14 C 0.0950(2) 0.59938(19) 0.51646(19) 0.0371(6) Uani 1 1 d . . .
H14 H 0.1262 0.5460 0.5013 0.045 Uiso 1 1 calc R . .
C15 C 0.1193(2) 0.6382(2) 0.5951(2) 0.0438(7) Uani 1 1 d . . .
H15 H 0.1686 0.6126 0.6326 0.053 Uiso 1 1 calc R . .
C16 C 0.0718(2) 0.7146(2) 0.6190(2) 0.0467(8) Uani 1 1 d . . .
H16 H 0.0864 0.7401 0.6741 0.056 Uiso 1 1 calc R . .
C17 C 0.0034(2) 0.7535(2) 0.5631(2) 0.0457(8) Uani 1 1 d . . .
H17 H -0.0286 0.8062 0.5795 0.055 Uiso 1 1 calc R . .
C18 C -0.0191(2) 0.71662(18) 0.4830(2) 0.0395(7) Uani 1 1 d . . .
H18 H -0.0648 0.7449 0.4440 0.047 Uiso 1 1 calc R . .
C19 C 0.2909(2) 0.40902(18) 0.2291(2) 0.0393(7) Uani 1 1 d . . .
H19A H 0.2790 0.3541 0.1973 0.047 Uiso 1 1 calc R . .
H19B H 0.3540 0.4029 0.2641 0.047 Uiso 1 1 calc R . .
C20 C 0.3020(2) 0.48259(19) 0.16514(19) 0.0371(6) Uani 1 1 d . . .
C21 C 0.3543(2) 0.4731(2) 0.0878(2) 0.0493(8) Uani 1 1 d . . .
H21 H 0.3863 0.4199 0.0737 0.059 Uiso 1 1 calc R . .
C22 C 0.3589(3) 0.5425(2) 0.0318(2) 0.0541(9) Uani 1 1 d . . .
H22 H 0.3967 0.5385 -0.0206 0.065 Uiso 1 1 calc R . .
C23 C 0.3085(2) 0.6174(2) 0.0524(2) 0.0481(8) Uani 1 1 d . . .
H23 H 0.3096 0.6647 0.0128 0.058 Uiso 1 1 calc R . .
C24 C 0.2558(2) 0.62504(19) 0.13051(19) 0.0382(6) Uani 1 1 d . . .
C25 C 0.1939(2) 0.70301(19) 0.14983(18) 0.0394(7) Uani 1 1 d . . .
C26 C 0.0978(2) 0.69594(19) 0.18769(19) 0.0408(7) Uani 1 1 d . . .
H26 H 0.0729 0.6405 0.2039 0.049 Uiso 1 1 calc R . .
C27 C 0.0380(3) 0.7687(2) 0.2020(2) 0.0510(8) Uani 1 1 d . . .
H27 H -0.0269 0.7632 0.2284 0.061 Uiso 1 1 calc R . .
C28 C 0.0741(3) 0.8498(2) 0.1773(2) 0.0579(10) Uani 1 1 d . . .
H28 H 0.0339 0.8999 0.1871 0.070 Uiso 1 1 calc R . .
C29 C 0.1683(3) 0.8575(2) 0.1387(2) 0.0588(10) Uani 1 1 d . . .
H29 H 0.1922 0.9129 0.1213 0.071 Uiso 1 1 calc R . .
C30 C 0.2282(3) 0.7850(2) 0.1250(2) 0.0500(8) Uani 1 1 d . . .
H30 H 0.2931 0.7910 0.0985 0.060 Uiso 1 1 calc R . .
C31 C 0.0087(4) 0.7142(3) -0.0334(3) 0.0740(12) Uani 1 1 d . . .
H31A H -0.0452 0.7446 -0.0668 0.089 Uiso 1 1 calc R . .
H31B H 0.0242 0.7489 0.0193 0.089 Uiso 1 1 calc R . .
O1 O 0.1828(10) 0.0697(7) 0.1814(6) 0.098(3) Uani 0.534(6) 1 d PDU A 1
O2 O 0.1632(5) 0.2146(4) 0.1624(4) 0.0683(17) Uani 0.534(6) 1 d PD A 1
O3 O 0.1680(5) 0.1595(4) 0.3011(3) 0.078(2) Uani 0.534(6) 1 d PD A 1
O4 O 0.0328(5) 0.1314(7) 0.2064(9) 0.122(4) Uani 0.466(6) 1 d PD A 1
O1A O 0.1973(7) 0.0729(7) 0.2222(8) 0.084(3) Uani 0.466(6) 1 d PDU A 2
O2A O 0.0675(6) 0.1226(6) 0.1345(5) 0.102(3) Uani 0.466(6) 1 d PD A 2
O3A O 0.0341(4) 0.1142(5) 0.2719(5) 0.086(2) Uani 0.534(6) 1 d PD A 2
O4A O 0.1496(6) 0.2178(4) 0.2227(8) 0.100(4) Uani 0.466(6) 1 d PD A 2

loop_
_atom_site_aniso_label
_atom_site_aniso_U_11
_atom_site_aniso_U_22
_atom_site_aniso_U_33
_atom_site_aniso_U_23
_atom_site_aniso_U_13
_atom_site_aniso_U_12
Cu1 0.02962(17) 0.02232(17) 0.03584(19) -0.00389(13) -0.00188(12) -0.00090(12)
Cl1 0.0503(4) 0.0262(3) 0.0406(4) -0.0032(3) -0.0055(3) -0.0067(3)
Cl2 0.0615(5) 0.0389(4) 0.0354(4) -0.0032(3) -0.0045(3) 0.0183(3)
Cl3 0.1272(10) 0.0829(8) 0.0576(6) -0.0029(6) -0.0078(6) -0.0116(7)
Cl4 0.0990(8) 0.0588(6) 0.0617(6) -0.0032(5) -0.0132(5) 0.0055(5)
N1 0.0275(11) 0.0293(12) 0.0423(13) -0.0007(10) -0.0024(10) 0.0027(9)
N2 0.0279(11) 0.0251(11) 0.0416(13) -0.0056(10) 0.0000(9) -0.0007(9)
N3 0.0353(12) 0.0306(12) 0.0353(13) -0.0055(10) 0.0010(9) -0.0008(9)
N4 0.0275(11) 0.0264(11) 0.0362(12) -0.0009(10) 0.0001(9) -0.0009(8)
C1 0.0356(15) 0.0380(16) 0.0481(18) -0.0007(14) -0.0078(13) 0.0015(12)
C2 0.0405(16) 0.0514(19) 0.0458(18) -0.0023(15) -0.0041(13) 0.0082(14)
C3 0.0447(17) 0.057(2) 0.0376(17) 0.0077(15) 0.0052(13) 0.0159(15)
C4 0.0453(16) 0.0338(16) 0.0453(18) 0.0072(13) 0.0116(13) 0.0090(13)
C5 0.0285(13) 0.0302(14) 0.0421(16) 0.0005(12) 0.0072(11) 0.0056(11)
C6 0.0370(15) 0.0250(14) 0.0551(19) -0.0006(13) 0.0005(13) -0.0014(11)
C7 0.0348(14) 0.0302(14) 0.0463(17) -0.0090(13) -0.0035(12) -0.0055(11)
C8 0.0288(13) 0.0301(14) 0.0408(15) 0.0013(12) -0.0028(11) -0.0041(11)
C9 0.0375(15) 0.0378(16) 0.0452(17) -0.0007(13) -0.0099(13) -0.0055(12)
C10 0.0314(14) 0.0404(17) 0.061(2) 0.0042(15) -0.0108(13) 0.0016(12)
C11 0.0294(14) 0.0357(16) 0.0545(19) 0.0036(14) 0.0022(12) 0.0038(12)
C12 0.0279(13) 0.0275(14) 0.0415(16) 0.0033(12) 0.0037(11) 0.0030(10)
C13 0.0296(13) 0.0295(14) 0.0393(15) 0.0021(12) 0.0086(11) -0.0015(11)
C14 0.0360(15) 0.0368(16) 0.0386(16) 0.0016(13) 0.0056(12) 0.0018(12)
C15 0.0449(17) 0.0458(18) 0.0407(17) 0.0042(14) 0.0008(13) -0.0092(14)
C16 0.0550(19) 0.0432(18) 0.0422(18) -0.0056(15) 0.0115(14) -0.0141(15)
C17 0.0500(18) 0.0300(15) 0.057(2) -0.0063(14) 0.0153(15) -0.0058(13)
C18 0.0368(15) 0.0302(15) 0.0516(19) 0.0016(14) 0.0080(13) 0.0005(12)
C19 0.0355(15) 0.0305(15) 0.0522(18) -0.0090(13) 0.0057(13) 0.0051(12)
C20 0.0332(14) 0.0364(15) 0.0416(16) -0.0092(13) 0.0015(12) -0.0025(12)
C21 0.0411(17) 0.056(2) 0.0504(19) -0.0194(17) 0.0054(14) 0.0028(14)
C22 0.0519(19) 0.070(2) 0.0408(18) -0.0093(17) 0.0099(14) -0.0066(17)
C23 0.0481(18) 0.057(2) 0.0388(17) -0.0003(15) 0.0001(14) -0.0066(15)
C24 0.0390(15) 0.0389(17) 0.0365(16) -0.0028(13) -0.0046(12) -0.0069(12)
C25 0.0507(17) 0.0367(16) 0.0306(15) 0.0003(12) -0.0103(12) -0.0035(13)
C26 0.0516(17) 0.0347(16) 0.0358(16) 0.0000(13) -0.0069(13) 0.0061(13)
C27 0.065(2) 0.049(2) 0.0389(17) -0.0015(15) -0.0125(15) 0.0154(16)
C28 0.093(3) 0.0350(18) 0.0457(19) -0.0045(15) -0.0291(19) 0.0157(18)
C29 0.090(3) 0.0357(18) 0.050(2) 0.0090(15) -0.031(2) -0.0084(18)
C30 0.067(2) 0.0421(19) 0.0405(18) 0.0053(14) -0.0135(15) -0.0138(16)
C31 0.115(3) 0.060(2) 0.046(2) -0.0052(19) -0.006(2) 0.025(2)
O1 0.150(9) 0.058(4) 0.086(6) -0.032(4) -0.024(5) 0.051(5)
O2 0.089(4) 0.053(3) 0.063(4) 0.017(3) 0.011(3) 0.009(3)
O3 0.122(5) 0.071(4) 0.041(3) -0.013(3) -0.019(3) 0.005(3)
O4 0.047(4) 0.190(10) 0.129(8) 0.079(8) -0.028(5) -0.047(5)
O1A 0.054(4) 0.051(4) 0.146(10) 0.002(6) -0.031(6) 0.027(3)
O2A 0.114(6) 0.128(7) 0.063(5) -0.012(5) -0.043(4) 0.003(5)
O3A 0.060(3) 0.103(5) 0.095(5) 0.014(4) 0.015(3) 0.005(3)
O4A 0.105(6) 0.031(3) 0.163(10) -0.038(5) 0.027(6) -0.010(3)

loop_
_atom_type_symbol
_atom_type_description
_atom_type_scat_dispersion_real
_atom_type_scat_dispersion_imag
_atom_type_scat_source
C C 0.0033 0.0016 'International Tables Vol C Tables 4.2.6.8 and 6.1.1.4'
H H 0.0000 0.0000 'International Tables Vol C Tables 4.2.6.8 and 6.1.1.4'
N N 0.0061 0.0033 'International Tables Vol C Tables 4.2.6.8 and 6.1.1.4'
O O 0.0106 0.0060 'International Tables Vol C Tables 4.2.6.8 and 6.1.1.4'
Cl Cl 0.1484 0.1585 'International Tables Vol C Tables 4.2.6.8 and 6.1.1.4'
Cu Cu 0.3201 1.2651 'International Tables Vol C Tables 4.2.6.8 and 6.1.1.4'

loop_
_geom_angle_atom_site_label_1
_geom_angle_atom_site_label_2
_geom_angle_atom_site_label_3
_geom_angle
N2 Cu1 N1 82.27(9)
N2 Cu1 N3 78.67(9)
N1 Cu1 N3 137.32(9)
N2 Cu1 Cl1 173.98(6)
N1 Cu1 Cl1 97.71(7)
N3 Cu1 Cl1 97.54(6)
N2 Cu1 N4 76.79(8)
N1 Cu1 N4 104.86(8)
N3 Cu1 N4 107.35(8)
Cl1 Cu1 N4 108.94(6)
O4 Cl2 O4A 108.8(6)
O4 Cl2 O1A 128.3(7)
O4A Cl2 O1A 122.8(6)
O4 Cl2 O1 115.2(8)
O4A Cl2 O1 129.7(7)
O1A Cl2 O1 27.4(5)
O4 Cl2 O3 118.9(7)
O4A Cl2 O3 67.2(6)
O1A Cl2 O3 81.5(5)
O1 Cl2 O3 108.4(4)
O4 Cl2 O2A 51.6(6)
O4A Cl2 O2A 110.5(6)
O1A Cl2 O2A 107.3(6)
O1 Cl2 O2A 80.8(5)
O3 Cl2 O2A 169.8(4)
O4 Cl2 O2 108.7(5)
O4A Cl2 O2 38.2(4)
O1A Cl2 O2 113.3(6)
O1 Cl2 O2 102.7(6)
O3 Cl2 O2 100.7(3)
O2A Cl2 O2 80.9(4)
O4 Cl2 O3A 42.2(5)
O4A Cl2 O3A 111.6(5)
O1A Cl2 O3A 108.7(6)
O1 Cl2 O3A 117.0(7)
O3 Cl2 O3A 80.8(4)
O2A Cl2 O3A 91.3(4)
O2 Cl2 O3A 137.8(4)
C1 N1 C5 118.5(2)
C1 N1 Cu1 127.4(2)
C5 N1 Cu1 113.80(18)
C6 N2 C19 112.5(2)
C6 N2 C7 111.2(2)
C19 N2 C7 111.8(2)
C6 N2 Cu1 109.10(17)
C19 N2 Cu1 102.59(16)
C7 N2 Cu1 109.26(16)
C20 N3 C24 119.0(2)
C20 N3 Cu1 106.63(18)
C24 N3 Cu1 132.30(19)
C8 N4 C12 118.6(2)
C8 N4 Cu1 105.13(16)
C12 N4 Cu1 128.87(17)
N1 C1 C2 122.5(3)
N1 C1 H1 118.7
C2 C1 H1 118.7
C1 C2 C3 118.7(3)
C1 C2 H2 120.7
C3 C2 H2 120.7
C4 C3 C2 119.4(3)
C4 C3 H3 120.3
C2 C3 H3 120.3
C3 C4 C5 119.0(3)
C3 C4 H4 120.5
C5 C4 H4 120.5
N1 C5 C4 121.8(3)
N1 C5 C6 115.8(2)
C4 C5 C6 122.2(3)
N2 C6 C5 111.3(2)
N2 C6 H6A 109.4
C5 C6 H6A 109.4
N2 C6 H6B 109.4
C5 C6 H6B 109.4
H6A C6 H6B 108.0
N2 C7 C8 111.1(2)
N2 C7 H7A 109.4
C8 C7 H7A 109.4
N2 C7 H7B 109.4
C8 C7 H7B 109.4
H7A C7 H7B 108.0
N4 C8 C9 122.8(3)
N4 C8 C7 116.9(2)
C9 C8 C7 120.3(3)
C10 C9 C8 118.2(3)
C10 C9 H9 120.9
C8 C9 H9 120.9
C9 C10 C11 119.6(3)
C9 C10 H10 120.2
C11 C10 H10 120.2
C10 C11 C12 120.0(3)
C10 C11 H11 120.0
C12 C11 H11 120.0
N4 C12 C11 120.6(3)
N4 C12 C13 117.8(2)
C11 C12 C13 121.4(2)
C14 C13 C18 118.4(3)
C14 C13 C12 120.4(2)
C18 C13 C12 121.0(3)
C15 C14 C13 120.9(3)
C15 C14 H14 119.6
C13 C14 H14 119.6
C14 C15 C16 119.9(3)
C14 C15 H15 120.0
C16 C15 H15 120.0
C17 C16 C15 120.0(3)
C17 C16 H16 120.0
C15 C16 H16 120.0
C16 C17 C18 120.5(3)
C16 C17 H17 119.8
C18 C17 H17 119.8
C17 C18 C13 120.2(3)
C17 C18 H18 119.9
C13 C18 H18 119.9
N2 C19 C20 108.8(2)
N2 C19 H19A 109.9
C20 C19 H19A 109.9
N2 C19 H19B 109.9
C20 C19 H19B 109.9
H19A C19 H19B 108.3
N3 C20 C21 122.4(3)
N3 C20 C19 115.6(2)
C21 C20 C19 121.9(3)
C22 C21 C20 118.5(3)
C22 C21 H21 120.7
C20 C21 H21 120.7
C23 C22 C21 119.4(3)
C23 C22 H22 120.3
C21 C22 H22 120.3
C22 C23 C24 120.9(3)
C22 C23 H23 119.6
C24 C23 H23 119.6
N3 C24 C23 119.6(3)
N3 C24 C25 119.1(3)
C23 C24 C25 121.1(3)
C26 C25 C30 118.6(3)
C26 C25 C24 121.2(3)
C30 C25 C24 120.1(3)
C27 C26 C25 121.0(3)
C27 C26 H26 119.5
C25 C26 H26 119.5
C26 C27 C28 119.4(3)
C26 C27 H27 120.3
C28 C27 H27 120.3
C29 C28 C27 120.2(3)
C29 C28 H28 119.9
C27 C28 H28 119.9
C28 C29 C30 120.4(3)
C28 C29 H29 119.8
C30 C29 H29 119.8
C29 C30 C25 120.4(3)
C29 C30 H30 119.8
C25 C30 H30 119.8
Cl4 C31 Cl3 111.7(2)
Cl4 C31 H31A 109.3
Cl3 C31 H31A 109.3
Cl4 C31 H31B 109.3
Cl3 C31 H31B 109.3
H31A C31 H31B 107.9

loop_
_geom_bond_atom_site_label_1
_geom_bond_atom_site_label_2
_geom_bond_distance
Cu1 N2 2.019(2)
Cu1 N1 2.033(2)
Cu1 N3 2.103(2)
Cu1 Cl1 2.1989(7)
Cu1 N4 2.247(2)
Cl2 O4 1.242(6)
Cl2 O4A 1.276(6)
Cl2 O1A 1.371(9)
Cl2 O1 1.390(9)
Cl2 O3 1.457(5)
Cl2 O2A 1.478(6)
Cl2 O2 1.518(5)
Cl2 O3A 1.541(6)
Cl3 C31 1.765(4)
Cl4 C31 1.749(4)
N1 C1 1.343(4)
N1 C5 1.347(4)
N2 C6 1.478(4)
N2 C19 1.478(3)
N2 C7 1.481(3)
N3 C20 1.359(4)
N3 C24 1.361(4)
N4 C8 1.339(3)
N4 C12 1.358(3)
C1 C2 1.378(4)
C1 H1 0.9500
C2 C3 1.380(5)
C2 H2 0.9500
C3 C4 1.379(5)
C3 H3 0.9500
C4 C5 1.385(4)
C4 H4 0.9500
C5 C6 1.500(4)
C6 H6A 0.9900
C6 H6B 0.9900
C7 C8 1.509(4)
C7 H7A 0.9900
C7 H7B 0.9900
C8 C9 1.393(4)
C9 C10 1.371(4)
C9 H9 0.9500
C10 C11 1.373(4)
C10 H10 0.9500
C11 C12 1.388(4)
C11 H11 0.9500
C12 C13 1.483(4)
C13 C14 1.395(4)
C13 C18 1.405(4)
C14 C15 1.382(4)
C14 H14 0.9500
C15 C16 1.385(4)
C15 H15 0.9500
C16 C17 1.377(5)
C16 H16 0.9500
C17 C18 1.384(4)
C17 H17 0.9500
C18 H18 0.9500
C19 C20 1.509(4)
C19 H19A 0.9900
C19 H19B 0.9900
C20 C21 1.382(4)
C21 C22 1.374(5)
C21 H21 0.9500
C22 C23 1.371(5)
C22 H22 0.9500
C23 C24 1.393(4)
C23 H23 0.9500
C24 C25 1.485(4)
C25 C26 1.398(4)
C25 C30 1.398(4)
C26 C27 1.390(4)
C26 H26 0.9500
C27 C28 1.393(5)
C27 H27 0.9500
C28 C29 1.380(5)
C28 H28 0.9500
C29 C30 1.386(5)
C29 H29 0.9500
C30 H30 0.9500
C31 H31A 0.9900
C31 H31B 0.9900

loop_
_geom_torsion_atom_site_label_1
_geom_torsion_atom_site_label_2
_geom_torsion_atom_site_label_3
_geom_torsion_atom_site_label_4
_geom_torsion
N2 Cu1 N1 C1 171.7(2)
N3 Cu1 N1 C1 107.7(2)
Cl1 Cu1 N1 C1 -2.3(2)
N4 Cu1 N1 C1 -114.3(2)
N2 Cu1 N1 C5 -13.66(18)
N3 Cu1 N1 C5 -77.6(2)
Cl1 Cu1 N1 C5 172.42(17)
N4 Cu1 N1 C5 60.40(19)
N1 Cu1 N2 C6 23.66(16)
N3 Cu1 N2 C6 165.27(18)
Cl1 Cu1 N2 C6 113.9(7)
N4 Cu1 N2 C6 -83.66(17)
N1 Cu1 N2 C19 -95.87(18)
N3 Cu1 N2 C19 45.74(17)
Cl1 Cu1 N2 C19 -5.6(8)
N4 Cu1 N2 C19 156.81(19)
N1 Cu1 N2 C7 145.39(18)
N3 Cu1 N2 C7 -73.00(18)
Cl1 Cu1 N2 C7 -124.4(6)
N4 Cu1 N2 C7 38.07(17)
N2 Cu1 N3 C20 -37.18(17)
N1 Cu1 N3 C20 28.0(2)
Cl1 Cu1 N3 C20 138.08(16)
N4 Cu1 N3 C20 -109.31(17)
N2 Cu1 N3 C24 159.9(3)
N1 Cu1 N3 C24 -134.9(2)
Cl1 Cu1 N3 C24 -24.9(2)
N4 Cu1 N3 C24 87.7(2)
N2 Cu1 N4 C8 -37.79(17)
N1 Cu1 N4 C8 -115.96(18)
N3 Cu1 N4 C8 35.66(19)
Cl1 Cu1 N4 C8 140.29(16)
N2 Cu1 N4 C12 173.4(2)
N1 Cu1 N4 C12 95.3(2)
N3 Cu1 N4 C12 -113.1(2)
Cl1 Cu1 N4 C12 -8.5(2)
C5 N1 C1 C2 -0.4(4)
Cu1 N1 C1 C2 174.1(2)
N1 C1 C2 C3 0.6(4)
C1 C2 C3 C4 -0.3(4)
C2 C3 C4 C5 -0.2(4)
C1 N1 C5 C4 -0.1(4)
Cu1 N1 C5 C4 -175.3(2)
C1 N1 C5 C6 175.2(2)
Cu1 N1 C5 C6 0.0(3)
C3 C4 C5 N1 0.4(4)
C3 C4 C5 C6 -174.6(3)
C19 N2 C6 C5 83.4(3)
C7 N2 C6 C5 -150.3(2)
Cu1 N2 C6 C5 -29.7(3)
N1 C5 C6 N2 20.0(3)
C4 C5 C6 N2 -164.6(2)
C6 N2 C7 C8 86.3(3)
C19 N2 C7 C8 -147.1(2)
Cu1 N2 C7 C8 -34.2(3)
C12 N4 C8 C9 3.3(4)
Cu1 N4 C8 C9 -149.4(2)
C12 N4 C8 C7 -178.0(2)
Cu1 N4 C8 C7 29.4(3)
N2 C7 C8 N4 0.1(4)
N2 C7 C8 C9 178.9(3)
N4 C8 C9 C10 0.4(4)
C7 C8 C9 C10 -178.3(3)
C8 C9 C10 C11 -2.4(4)
C9 C10 C11 C12 0.7(5)
C8 N4 C12 C11 -5.0(4)
Cu1 N4 C12 C11 140.3(2)
C8 N4 C12 C13 171.3(2)
Cu1 N4 C12 C13 -43.5(3)
C10 C11 C12 N4 3.0(4)
C10 C11 C12 C13 -173.1(3)
N4 C12 C13 C14 -27.6(4)
C11 C12 C13 C14 148.6(3)
N4 C12 C13 C18 156.4(2)
C11 C12 C13 C18 -27.3(4)
C18 C13 C14 C15 0.4(4)
C12 C13 C14 C15 -175.6(2)
C13 C14 C15 C16 2.1(4)
C14 C15 C16 C17 -2.6(4)
C15 C16 C17 C18 0.5(4)
C16 C17 C18 C13 2.0(4)
C14 C13 C18 C17 -2.5(4)
C12 C13 C18 C17 173.5(2)
C6 N2 C19 C20 -164.7(2)
C7 N2 C19 C20 69.3(3)
Cu1 N2 C19 C20 -47.6(2)
C24 N3 C20 C21 3.4(4)
Cu1 N3 C20 C21 -162.3(2)
C24 N3 C20 C19 -175.3(2)
Cu1 N3 C20 C19 19.1(3)
N2 C19 C20 N3 18.7(3)
N2 C19 C20 C21 -160.0(3)
N3 C20 C21 C22 -0.2(5)
C19 C20 C21 C22 178.4(3)
C20 C21 C22 C23 -2.6(5)
C21 C22 C23 C24 2.3(5)
C20 N3 C24 C23 -3.7(4)
Cu1 N3 C24 C23 157.6(2)
C20 N3 C24 C25 172.1(2)
Cu1 N3 C24 C25 -26.7(4)
C22 C23 C24 N3 0.9(4)
C22 C23 C24 C25 -174.7(3)
N3 C24 C25 C26 -38.3(4)
C23 C24 C25 C26 137.4(3)
N3 C24 C25 C30 146.0(3)
C23 C24 C25 C30 -38.4(4)
C30 C25 C26 C27 -1.2(4)
C24 C25 C26 C27 -177.0(3)
C25 C26 C27 C28 0.7(5)
C26 C27 C28 C29 0.2(5)
C27 C28 C29 C30 -0.7(5)
C28 C29 C30 C25 0.3(5)
C26 C25 C30 C29 0.7(4)
C24 C25 C30 C29 176.6(3)
